data_7019630
loop_
_publ_author_name
'Sun, Sha'
'Ren, Zhi-Gang'
'Yang, Ju-Hua'
'He, Run-Tian'
'Wang, Fan'
'Wu, Xin-Yi'
'Gong, Wei-Jie'
'Li, Hong-Xi'
'Lang, Jian-Ping'

_publ_section_title
;
 Formation of N-heterocyclic diphosphine ligands from Ag(i)-assisted
 condensation reactions between bdppeda and formaldehyde and their
 binuclear silver(i) complexes.
;
_journal_issue 27
_journal_name_full 'Dalton transactions (Cambridge, England : 2003)'
_journal_page_first 8447
_journal_page_last 8454
_journal_paper_doi 10.1039/c2dt30860f
_journal_volume 41
_journal_year 2012
_chemical_formula_moiety 'C58 H58 Ag2 Cl2 N4 P4, 2(Cl O4), 2(C H2 Cl2), 2(H2 O)'
_chemical_formula_sum 'C60 H66 Ag2 Cl8 N4 O10 P4'
_chemical_formula_weight 1626.39
_chemical_name_systematic
;
?
;
_space_group_IT_number 14
_symmetry_cell_setting monoclinic
_symmetry_space_group_name_Hall '-P 2ybc'
_symmetry_space_group_name_H-M 'P 1 21/c 1'
_atom_sites_solution_hydrogens geom
_atom_sites_solution_primary direct
_atom_sites_solution_secondary difmap
_cell_angle_alpha 90.00
_cell_angle_beta 90.03(3)
_cell_angle_gamma 90.00
_cell_formula_units_Z 2
_cell_length_a 13.601(3)
_cell_length_b 14.615(3)
_cell_length_c 17.145(3)
_cell_measurement_reflns_used 15087
_cell_measurement_temperature 223(2)
_cell_measurement_theta_max 27.5049
_cell_measurement_theta_min 3.0301
_cell_volume 3408.1(12)
_computing_cell_refinement 'CrystalClear, Ver. 1.30 (Rigaku/MSC, 2001)'
_computing_data_collection 'CrystalClear, Ver. 1.30 (Rigaku/MSC, 2001)'
_computing_data_reduction 'CrystalStructure, Ver. 3.60 (Rigaku/MSC,2004)'
_computing_molecular_graphics 'SHELXS-97 (Sheldrick, 1990)'
_computing_structure_refinement 'SHELXL-97 (Sheldrick, 1997)'
_computing_structure_solution 'SHELXS-97 (Sheldrick, 1990)'
_diffrn_ambient_temperature 223(2)
_diffrn_measured_fraction_theta_full 0.996
_diffrn_measured_fraction_theta_max 0.996
_diffrn_measurement_device_type 'Rigaku Mercury'
_diffrn_measurement_method /w
_diffrn_radiation_monochromator graphite
_diffrn_radiation_source 'fine-focus sealed tube'
_diffrn_radiation_type MoK\a
_diffrn_radiation_wavelength 0.71073
_diffrn_reflns_av_R_equivalents 0.0563
_diffrn_reflns_av_sigmaI/netI 0.0544
_diffrn_reflns_limit_h_max 17
_diffrn_reflns_limit_h_min -15
_diffrn_reflns_limit_k_max 14
_diffrn_reflns_limit_k_min -18
_diffrn_reflns_limit_l_max 22
_diffrn_reflns_limit_l_min -22
_diffrn_reflns_number 30416
_diffrn_reflns_theta_full 27.51
_diffrn_reflns_theta_max 27.51
_diffrn_reflns_theta_min 3.03
_diffrn_standards_decay_% 0
_diffrn_standards_interval_count 0
_diffrn_standards_interval_time 0
_diffrn_standards_number 0
_exptl_absorpt_coefficient_mu 1.040
_exptl_absorpt_correction_T_max 1.0000
_exptl_absorpt_correction_T_min 0.6266
_exptl_absorpt_correction_type multi-scan
_exptl_absorpt_process_details 'Jacobson, R. (1998) Private communication to Rigaku Company, Tokyo, Japan.'
_exptl_crystal_colour Colorless
_exptl_crystal_density_diffrn 1.585
_exptl_crystal_density_method 'not measured'
_exptl_crystal_description Prism
_exptl_crystal_F_000 1648
_exptl_crystal_size_max 0.40
_exptl_crystal_size_mid 0.25
_exptl_crystal_size_min 0.20
_refine_diff_density_max 0.896
_refine_diff_density_min -1.118
_refine_diff_density_rms 0.095
_refine_ls_extinction_method none
_refine_ls_goodness_of_fit_ref 1.218
_refine_ls_hydrogen_treatment constr
_refine_ls_matrix_type full
_refine_ls_number_parameters 397
_refine_ls_number_reflns 7801
_refine_ls_number_restraints 0
_refine_ls_restrained_S_all 1.218
_refine_ls_R_factor_all 0.0857
_refine_ls_R_factor_gt 0.0745
_refine_ls_shift/su_max 0.001
_refine_ls_shift/su_mean 0.000
_refine_ls_structure_factor_coef Fsqd
_refine_ls_weighting_details 'calc w=1/[\s^2^(Fo^2^)+(0.0444P)^2^+7.2445P] where P=(Fo^2^+2Fc^2^)/3'
_refine_ls_weighting_scheme calc
_refine_ls_wR_factor_gt 0.1512
_refine_ls_wR_factor_ref 0.1569
_reflns_number_gt 6913
_reflns_number_total 7801
_reflns_threshold_expression >2sigma(I)
_cod_data_source_file c2dt30860f.txt
_cod_data_source_block 2^.^2CH~2~Cl~2~^.^2H~2~O
_cod_original_sg_symbol_H-M 'P 21/c'
_cod_database_code 7019630

loop_
_symmetry_equiv_pos_as_xyz
'x, y, z'
'-x, y+1/2, -z+1/2'
'-x, -y, -z'
'x, -y-1/2, z-1/2'

loop_
_atom_site_label
_atom_site_type_symbol
_atom_site_fract_x
_atom_site_fract_y
_atom_site_fract_z
_atom_site_U_iso_or_equiv
_atom_site_adp_type
_atom_site_occupancy
_atom_site_symmetry_multiplicity
_atom_site_calc_flag
_atom_site_refinement_flags
Ag1 Ag 0.39806(3) 0.44207(3) 0.55438(2) 0.03793(13) Uani 1 1 d .
P1 P 0.42987(9) 0.34688(9) 0.67089(7) 0.0333(3) Uani 1 1 d .
P2 P 0.78007(9) 0.54993(9) 0.47513(7) 0.0317(3) Uani 1 1 d .
Cl1 Cl 0.49981(11) 0.59595(9) 0.57061(8) 0.0466(3) Uani 1 1 d .
Cl2 Cl 0.23051(11) 0.79890(11) 0.64417(9) 0.0562(4) Uani 1 1 d .
O1 O 0.1522(4) 0.8595(4) 0.6588(4) 0.111(2) Uani 1 1 d .
O2 O 0.2058(3) 0.7415(3) 0.5799(3) 0.0637(12) Uani 1 1 d .
O3 O 0.3163(4) 0.8513(4) 0.6256(3) 0.0857(17) Uani 1 1 d .
O4 O 0.2473(6) 0.7445(5) 0.7112(4) 0.135(3) Uani 1 1 d .
N1 N 0.6302(3) 0.3666(3) 0.6621(2) 0.0350(9) Uani 1 1 d .
N2 N 0.7475(3) 0.4320(3) 0.5961(2) 0.0359(9) Uani 1 1 d .
C1 C 0.5553(4) 0.2989(4) 0.6821(3) 0.0400(12) Uani 1 1 d .
H1A H 0.5648 0.2788 0.7361 0.048 Uiso 1 1 calc R
H1B H 0.5624 0.2454 0.6481 0.048 Uiso 1 1 calc R
C2 C 0.6465(4) 0.4522(3) 0.7054(3) 0.0387(12) Uani 1 1 d .
H2A H 0.6620 0.4401 0.7603 0.046 Uiso 1 1 calc R
H2B H 0.5888 0.4923 0.7025 0.046 Uiso 1 1 calc R
C3 C 0.7341(4) 0.4937(4) 0.6629(3) 0.0442(13) Uani 1 1 d .
H3A H 0.7198 0.5562 0.6456 0.053 Uiso 1 1 calc R
H3B H 0.7926 0.4945 0.6963 0.053 Uiso 1 1 calc R
C4 C 0.6867(3) 0.3633(3) 0.6008(3) 0.0344(10) Uani 1 1 d .
H4 H 0.6839 0.3161 0.5636 0.041 Uiso 1 1 calc R
C5 C 0.8165(4) 0.4478(3) 0.5330(3) 0.0345(11) Uani 1 1 d .
H5A H 0.8184 0.3939 0.4990 0.041 Uiso 1 1 calc R
H5B H 0.8825 0.4570 0.5546 0.041 Uiso 1 1 calc R
C6 C 0.3535(4) 0.2447(3) 0.6735(3) 0.0348(11) Uani 1 1 d .
C7 C 0.2618(4) 0.2478(4) 0.7095(3) 0.0472(13) Uani 1 1 d .
H7 H 0.2438 0.2992 0.7391 0.057 Uiso 1 1 calc R
C8 C 0.1965(5) 0.1746(4) 0.7017(4) 0.0594(17) Uani 1 1 d .
H8 H 0.1347 0.1770 0.7262 0.071 Uiso 1 1 calc R
C9 C 0.2220(5) 0.0989(4) 0.6583(4) 0.0578(16) Uani 1 1 d .
H9 H 0.1776 0.0501 0.6526 0.069 Uiso 1 1 calc R
C10 C 0.3131(5) 0.0952(4) 0.6233(4) 0.0549(15) Uani 1 1 d .
H10 H 0.3312 0.0431 0.5946 0.066 Uiso 1 1 calc R
C11 C 0.3783(4) 0.1675(4) 0.6301(3) 0.0460(13) Uani 1 1 d .
H11 H 0.4398 0.1644 0.6053 0.055 Uiso 1 1 calc R
C12 C 0.4093(4) 0.4064(4) 0.7627(3) 0.0362(11) Uani 1 1 d .
C13 C 0.4332(4) 0.3704(4) 0.8343(3) 0.0492(14) Uani 1 1 d .
H13 H 0.4572 0.3102 0.8376 0.059 Uiso 1 1 calc R
C14 C 0.4225(5) 0.4220(5) 0.9023(4) 0.0611(17) Uani 1 1 d .
H14 H 0.4411 0.3976 0.9509 0.073 Uiso 1 1 calc R
C15 C 0.3842(5) 0.5090(5) 0.8972(4) 0.0668(19) Uani 1 1 d .
H15 H 0.3757 0.5439 0.9428 0.080 Uiso 1 1 calc R
C16 C 0.3585(5) 0.5450(4) 0.8270(4) 0.0648(19) Uani 1 1 d .
H16 H 0.3316 0.6042 0.8243 0.078 Uiso 1 1 calc R
C17 C 0.3718(4) 0.4949(4) 0.7600(3) 0.0478(13) Uani 1 1 d .
H17 H 0.3552 0.5209 0.7115 0.057 Uiso 1 1 calc R
C18 C 0.8281(3) 0.6455(3) 0.5306(3) 0.0332(10) Uani 1 1 d .
C19 C 0.9186(4) 0.6433(4) 0.5692(3) 0.0427(12) Uani 1 1 d .
H19 H 0.9574 0.5901 0.5671 0.051 Uiso 1 1 calc R
C20 C 0.9515(4) 0.7180(4) 0.6101(3) 0.0501(14) Uani 1 1 d .
H20 H 1.0115 0.7151 0.6372 0.060 Uiso 1 1 calc R
C21 C 0.8966(5) 0.7971(4) 0.6115(4) 0.0546(16) Uani 1 1 d .
H21 H 0.9203 0.8487 0.6382 0.066 Uiso 1 1 calc R
C22 C 0.8070(5) 0.8010(4) 0.5739(4) 0.0614(17) Uani 1 1 d .
H22 H 0.7691 0.8548 0.5757 0.074 Uiso 1 1 calc R
C23 C 0.7734(4) 0.7253(4) 0.5337(3) 0.0469(13) Uani 1 1 d .
H23 H 0.7123 0.7280 0.5080 0.056 Uiso 1 1 calc R
C24 C 0.8633(3) 0.5390(3) 0.3922(3) 0.0346(11) Uani 1 1 d .
C25 C 0.8522(4) 0.4640(4) 0.3437(3) 0.0459(13) Uani 1 1 d .
H25 H 0.8050 0.4191 0.3555 0.055 Uiso 1 1 calc R
C26 C 0.9103(5) 0.4548(4) 0.2778(3) 0.0538(15) Uani 1 1 d .
H26 H 0.9032 0.4032 0.2456 0.065 Uiso 1 1 calc R
C27 C 0.9785(5) 0.5209(5) 0.2594(3) 0.0542(16) Uani 1 1 d .
H27 H 1.0170 0.5146 0.2142 0.065 Uiso 1 1 calc R
C28 C 0.9905(4) 0.5959(5) 0.3065(3) 0.0511(15) Uani 1 1 d .
H28 H 1.0375 0.6407 0.2939 0.061 Uiso 1 1 calc R
C29 C 0.9330(4) 0.6054(4) 0.3730(3) 0.0431(12) Uani 1 1 d .
H29 H 0.9411 0.6569 0.4053 0.052 Uiso 1 1 calc R
C30 C 0.0689(8) 0.8649(6) 0.4601(5) 0.101(3) Uani 1 1 d .
H30A H -0.0020 0.8712 0.4513 0.122 Uiso 1 1 calc R
H30B H 0.0784 0.8390 0.5122 0.122 Uiso 1 1 calc R
Cl3 Cl 0.1214(3) 0.9704(2) 0.4571(2) 0.1619(15) Uani 1 1 d .
Cl4 Cl 0.1164(2) 0.79031(16) 0.39202(14) 0.1056(8) Uani 1 1 d .
O5 O 0.4254(3) 0.7815(3) 0.4962(2) 0.0628(12) Uani 1 1 d .
H1O5 H 0.4571 0.7372 0.5163 0.075 Uiso 1 1 d R
H2O5 H 0.3908 0.8045 0.5326 0.075 Uiso 1 1 d R

loop_
_atom_site_aniso_label
_atom_site_aniso_U_11
_atom_site_aniso_U_22
_atom_site_aniso_U_33
_atom_site_aniso_U_23
_atom_site_aniso_U_13
_atom_site_aniso_U_12
Ag1 0.0303(2) 0.0439(2) 0.0396(2) 0.00764(17) -0.00178(16) -0.00300(16)
P1 0.0316(7) 0.0346(6) 0.0336(6) 0.0054(5) 0.0000(5) -0.0012(5)
P2 0.0256(6) 0.0349(6) 0.0346(6) 0.0011(5) 0.0005(5) -0.0010(5)
Cl1 0.0511(8) 0.0411(7) 0.0475(7) -0.0029(6) 0.0108(6) -0.0072(6)
Cl2 0.0506(9) 0.0585(9) 0.0597(9) -0.0174(7) 0.0009(7) -0.0156(7)
O1 0.068(4) 0.104(5) 0.160(6) -0.068(4) 0.033(4) -0.001(3)
O2 0.071(3) 0.053(3) 0.067(3) -0.020(2) -0.014(2) -0.008(2)
O3 0.069(3) 0.090(4) 0.098(4) -0.042(3) 0.025(3) -0.036(3)
O4 0.191(8) 0.136(6) 0.078(4) 0.021(4) -0.049(5) -0.066(6)
N1 0.031(2) 0.039(2) 0.035(2) 0.0057(18) 0.0018(18) 0.0004(18)
N2 0.036(2) 0.039(2) 0.032(2) 0.0016(17) 0.0032(18) -0.0026(18)
C1 0.034(3) 0.040(3) 0.046(3) 0.009(2) 0.001(2) 0.000(2)
C2 0.045(3) 0.041(3) 0.030(2) 0.000(2) 0.002(2) 0.001(2)
C3 0.043(3) 0.050(3) 0.039(3) -0.004(2) 0.003(2) -0.011(3)
C4 0.030(2) 0.036(3) 0.037(3) 0.002(2) -0.004(2) -0.004(2)
C5 0.033(3) 0.035(3) 0.036(3) 0.000(2) 0.007(2) 0.000(2)
C6 0.034(3) 0.040(3) 0.030(2) 0.006(2) -0.001(2) -0.001(2)
C7 0.042(3) 0.049(3) 0.051(3) -0.002(3) 0.010(3) -0.003(3)
C8 0.055(4) 0.057(4) 0.067(4) -0.006(3) 0.021(3) -0.021(3)
C9 0.064(4) 0.056(4) 0.053(4) 0.003(3) 0.004(3) -0.027(3)
C10 0.068(4) 0.039(3) 0.057(4) -0.004(3) 0.007(3) -0.010(3)
C11 0.046(3) 0.046(3) 0.046(3) -0.003(2) 0.010(3) -0.006(3)
C12 0.030(2) 0.040(3) 0.038(3) 0.002(2) -0.001(2) -0.003(2)
C13 0.050(3) 0.057(4) 0.041(3) 0.005(3) -0.001(3) 0.005(3)
C14 0.060(4) 0.086(5) 0.037(3) -0.005(3) -0.001(3) -0.005(4)
C15 0.070(5) 0.072(5) 0.058(4) -0.027(4) 0.005(4) -0.016(4)
C16 0.070(5) 0.044(3) 0.080(5) -0.018(3) 0.008(4) -0.005(3)
C17 0.049(3) 0.049(3) 0.046(3) -0.002(3) -0.001(3) -0.003(3)
C18 0.029(2) 0.035(2) 0.036(2) 0.002(2) 0.003(2) -0.001(2)
C19 0.035(3) 0.046(3) 0.047(3) 0.001(2) 0.000(2) -0.005(2)
C20 0.045(3) 0.054(4) 0.051(3) -0.001(3) -0.011(3) -0.014(3)
C21 0.060(4) 0.051(4) 0.052(4) -0.014(3) 0.004(3) -0.017(3)
C22 0.062(4) 0.040(3) 0.082(5) -0.013(3) -0.006(4) 0.009(3)
C23 0.041(3) 0.041(3) 0.059(4) -0.005(3) -0.005(3) 0.006(2)
C24 0.026(2) 0.042(3) 0.036(3) 0.006(2) 0.000(2) 0.008(2)
C25 0.046(3) 0.047(3) 0.045(3) 0.000(2) -0.005(3) 0.000(3)
C26 0.066(4) 0.055(4) 0.041(3) -0.002(3) 0.006(3) 0.010(3)
C27 0.050(4) 0.077(4) 0.036(3) 0.006(3) 0.010(3) 0.018(3)
C28 0.038(3) 0.066(4) 0.049(3) 0.015(3) 0.004(3) -0.003(3)
C29 0.037(3) 0.048(3) 0.045(3) 0.008(2) 0.005(2) -0.001(2)
C30 0.120(8) 0.081(6) 0.103(7) 0.015(5) 0.036(6) -0.001(5)
Cl3 0.223(4) 0.091(2) 0.172(3) -0.004(2) 0.054(3) -0.025(2)
Cl4 0.146(2) 0.0781(14) 0.0929(16) 0.0057(12) -0.0067(15) 0.0080(14)
O5 0.078(3) 0.059(3) 0.051(2) 0.000(2) 0.008(2) 0.001(2)

loop_
_atom_type_symbol
_atom_type_description
_atom_type_scat_dispersion_real
_atom_type_scat_dispersion_imag
_atom_type_scat_source
C C 0.0033 0.0016 'International Tables Vol C Tables 4.2.6.8 and 6.1.1.4'
H H 0.0000 0.0000 'International Tables Vol C Tables 4.2.6.8 and 6.1.1.4'
N N 0.0061 0.0033 'International Tables Vol C Tables 4.2.6.8 and 6.1.1.4'
O O 0.0106 0.0060 'International Tables Vol C Tables 4.2.6.8 and 6.1.1.4'
P P 0.1023 0.0942 'International Tables Vol C Tables 4.2.6.8 and 6.1.1.4'
Cl Cl 0.1484 0.1585 'International Tables Vol C Tables 4.2.6.8 and 6.1.1.4'
Ag Ag -0.8971 1.1015 'International Tables Vol C Tables 4.2.6.8 and 6.1.1.4'

loop_
_geom_angle_atom_site_label_1
_geom_angle_atom_site_label_2
_geom_angle_atom_site_label_3
_geom_angle
_geom_angle_site_symmetry_1
_geom_angle_site_symmetry_3
P1 Ag1 P2 111.24(5) . 3_666
P1 Ag1 Cl1 116.74(5) . 3_666
P2 Ag1 Cl1 111.26(5) 3_666 3_666
P1 Ag1 Cl1 107.51(5) . .
P2 Ag1 Cl1 119.41(5) 3_666 .
Cl1 Ag1 Cl1 89.36(5) 3_666 .
C6 P1 C12 106.4(2) . .
C6 P1 C1 102.2(2) . .
C12 P1 C1 103.5(2) . .
C6 P1 Ag1 112.47(16) . .
C12 P1 Ag1 113.75(17) . .
C1 P1 Ag1 117.20(17) . .
C18 P2 C24 104.6(2) . .
C18 P2 C5 104.1(2) . .
C24 P2 C5 100.4(2) . .
C18 P2 Ag1 115.04(16) . 3_666
C24 P2 Ag1 116.86(17) . 3_666
C5 P2 Ag1 114.01(16) . 3_666
Ag1 Cl1 Ag1 90.64(4) 3_666 .
O1 Cl2 O4 109.3(5) . .
O1 Cl2 O2 109.3(3) . .
O4 Cl2 O2 109.6(4) . .
O1 Cl2 O3 108.7(4) . .
O4 Cl2 O3 110.5(4) . .
O2 Cl2 O3 109.6(3) . .
C4 N1 C1 125.1(4) . .
C4 N1 C2 110.5(4) . .
C1 N1 C2 124.2(4) . .
C4 N2 C5 125.4(4) . .
C4 N2 C3 110.2(4) . .
C5 N2 C3 124.3(4) . .
N1 C1 P1 111.2(3) . .
N1 C1 H1A 109.4 . .
P1 C1 H1A 109.4 . .
N1 C1 H1B 109.4 . .
P1 C1 H1B 109.4 . .
H1A C1 H1B 108.0 . .
N1 C2 C3 102.4(4) . .
N1 C2 H2A 111.3 . .
C3 C2 H2A 111.3 . .
N1 C2 H2B 111.3 . .
C3 C2 H2B 111.3 . .
H2A C2 H2B 109.2 . .
N2 C3 C2 103.0(4) . .
N2 C3 H3A 111.2 . .
C2 C3 H3A 111.2 . .
N2 C3 H3B 111.2 . .
C2 C3 H3B 111.2 . .
H3A C3 H3B 109.1 . .
N2 C4 N1 113.3(5) . .
N2 C4 H4 123.3 . .
N1 C4 H4 123.3 . .
N2 C5 P2 110.7(3) . .
N2 C5 H5A 109.5 . .
P2 C5 H5A 109.5 . .
N2 C5 H5B 109.5 . .
P2 C5 H5B 109.5 . .
H5A C5 H5B 108.1 . .
C7 C6 C11 118.7(5) . .
C7 C6 P1 119.7(4) . .
C11 C6 P1 120.9(4) . .
C6 C7 C8 120.2(5) . .
C6 C7 H7 119.9 . .
C8 C7 H7 119.9 . .
C9 C8 C7 120.4(6) . .
C9 C8 H8 119.8 . .
C7 C8 H8 119.8 . .
C8 C9 C10 119.5(6) . .
C8 C9 H9 120.2 . .
C10 C9 H9 120.2 . .
C9 C10 C11 120.7(6) . .
C9 C10 H10 119.7 . .
C11 C10 H10 119.7 . .
C10 C11 C6 120.5(5) . .
C10 C11 H11 119.7 . .
C6 C11 H11 119.7 . .
C13 C12 C17 118.2(5) . .
C13 C12 P1 123.6(4) . .
C17 C12 P1 118.2(4) . .
C12 C13 C14 121.0(6) . .
C12 C13 H13 119.5 . .
C14 C13 H13 119.5 . .
C15 C14 C13 119.0(6) . .
C15 C14 H14 120.5 . .
C13 C14 H14 120.5 . .
C16 C15 C14 120.7(6) . .
C16 C15 H15 119.6 . .
C14 C15 H15 119.6 . .
C15 C16 C17 120.0(6) . .
C15 C16 H16 120.0 . .
C17 C16 H16 120.0 . .
C16 C17 C12 121.0(6) . .
C16 C17 H17 119.5 . .
C12 C17 H17 119.5 . .
C23 C18 C19 118.3(5) . .
C23 C18 P2 118.4(4) . .
C19 C18 P2 123.3(4) . .
C20 C19 C18 120.7(5) . .
C20 C19 H19 119.6 . .
C18 C19 H19 119.6 . .
C19 C20 C21 120.0(6) . .
C19 C20 H20 120.0 . .
C21 C20 H20 120.0 . .
C20 C21 C22 120.4(6) . .
C20 C21 H21 119.8 . .
C22 C21 H21 119.8 . .
C21 C22 C23 119.4(6) . .
C21 C22 H22 120.3 . .
C23 C22 H22 120.3 . .
C22 C23 C18 121.1(6) . .
C22 C23 H23 119.5 . .
C18 C23 H23 119.5 . .
C25 C24 C29 118.9(5) . .
C25 C24 P2 118.0(4) . .
C29 C24 P2 123.0(4) . .
C24 C25 C26 120.3(6) . .
C24 C25 H25 119.9 . .
C26 C25 H25 119.9 . .
C27 C26 C25 120.3(6) . .
C27 C26 H26 119.9 . .
C25 C26 H26 119.9 . .
C28 C27 C26 120.4(5) . .
C28 C27 H27 119.8 . .
C26 C27 H27 119.8 . .
C27 C28 C29 119.7(6) . .
C27 C28 H28 120.1 . .
C29 C28 H28 120.1 . .
C28 C29 C24 120.4(6) . .
C28 C29 H29 119.8 . .
C24 C29 H29 119.8 . .
Cl3 C30 Cl4 113.3(5) . .
Cl3 C30 H30A 108.9 . .
Cl4 C30 H30A 108.9 . .
Cl3 C30 H30B 108.9 . .
Cl4 C30 H30B 108.9 . .
H30A C30 H30B 107.7 . .
H1O5 O5 H2O5 106.6 . .

loop_
_geom_bond_atom_site_label_1
_geom_bond_atom_site_label_2
_geom_bond_distance
_geom_bond_site_symmetry_2
Ag1 P1 2.4723(14) .
Ag1 P2 2.4775(14) 3_666
Ag1 Cl1 2.6140(15) 3_666
Ag1 Cl1 2.6551(15) .
P1 C6 1.819(5) .
P1 C12 1.820(5) .
P1 C1 1.854(5) .
P2 C18 1.811(5) .
P2 C24 1.824(5) .
P2 C5 1.860(5) .
P2 Ag1 2.4775(14) 3_666
Cl1 Ag1 2.6140(15) 3_666
Cl2 O1 1.408(6) .
Cl2 O4 1.416(6) .
Cl2 O2 1.425(4) .
Cl2 O3 1.432(5) .
N1 C4 1.304(6) .
N1 C1 1.461(6) .
N1 C2 1.471(6) .
N2 C4 1.303(6) .
N2 C5 1.450(6) .
N2 C3 1.469(6) .
C1 H1A 0.9800 .
C1 H1B 0.9800 .
C2 C3 1.524(7) .
C2 H2A 0.9800 .
C2 H2B 0.9800 .
C3 H3A 0.9800 .
C3 H3B 0.9800 .
C4 H4 0.9400 .
C5 H5A 0.9800 .
C5 H5B 0.9800 .
C6 C7 1.393(7) .
C6 C11 1.394(7) .
C7 C8 1.396(8) .
C7 H7 0.9400 .
C8 C9 1.378(9) .
C8 H8 0.9400 .
C9 C10 1.378(9) .
C9 H9 0.9400 .
C10 C11 1.384(8) .
C10 H10 0.9400 .
C11 H11 0.9400 .
C12 C13 1.376(7) .
C12 C17 1.392(8) .
C13 C14 1.396(8) .
C13 H13 0.9400 .
C14 C15 1.378(10) .
C14 H14 0.9400 .
C15 C16 1.360(10) .
C15 H15 0.9400 .
C16 C17 1.374(8) .
C16 H16 0.9400 .
C17 H17 0.9400 .
C18 C23 1.385(7) .
C18 C19 1.398(7) .
C19 C20 1.372(8) .
C19 H19 0.9400 .
C20 C21 1.376(9) .
C20 H20 0.9400 .
C21 C22 1.380(9) .
C21 H21 0.9400 .
C22 C23 1.381(8) .
C22 H22 0.9400 .
C23 H23 0.9400 .
C24 C25 1.385(7) .
C24 C29 1.396(7) .
C25 C26 1.386(8) .
C25 H25 0.9400 .
C26 C27 1.375(9) .
C26 H26 0.9400 .
C27 C28 1.372(9) .
C27 H27 0.9400 .
C28 C29 1.391(7) .
C28 H28 0.9400 .
C29 H29 0.9400 .
C30 Cl3 1.699(9) .
C30 Cl4 1.723(9) .
C30 H30A 0.9800 .
C30 H30B 0.9800 .
O5 H1O5 0.8500 .
O5 H2O5 0.8500 .
